data_7718180
loop_
_publ_author_name
'Saini, Rahul'
'Kukreti, Prashant'
'Chauhan, Rahul'
'Panwar, Abhishek'
'Ghosh, Kaushik'

_publ_section_title
;
 A well-defined phosphine-free metal-ligand cooperative route for
 <i>N</i>-alkylation of aromatic amines <i>via</i> activation of renewable
 alcohols catalyzed by NNN pincer cobalt(II) complexes.
;
_journal_issue 14
_journal_name_full 'Dalton transactions (Cambridge, England : 2003)'
_journal_page_first 5838
_journal_page_last 5848
_journal_paper_doi 10.1039/d4dt03095h
_journal_volume 54
_journal_year 2025
_chemical_formula_moiety 'C20 H17 Cl2 Co N5'
_chemical_formula_sum 'C20 H17 Cl2 Co N5'
_chemical_formula_weight 457.21
_space_group_crystal_system monoclinic
_space_group_IT_number 14
_space_group_name_Hall '-P 2ybc'
_space_group_name_H-M_alt 'P 1 21/c 1'
_atom_sites_solution_hydrogens mixed
_atom_sites_solution_primary dual
_audit_creation_date 2024-05-13
_audit_creation_method
;
Olex2 1.5
(compiled 2023.08.24 svn.re1ec1418 for OlexSys, GUI svn.r6817)
;
_audit_update_record
;
2024-09-30 deposited with the CCDC.	2025-02-25 downloaded from the CCDC.
;
_cell_angle_alpha 90
_cell_angle_beta 109.199(2)
_cell_angle_gamma 90
_cell_formula_units_Z 4
_cell_length_a 14.7263(6)
_cell_length_b 13.7199(6)
_cell_length_c 11.4426(5)
_cell_measurement_reflns_used 4147
_cell_measurement_temperature 102(2)
_cell_measurement_theta_max 20.256
_cell_measurement_theta_min 2.399
_cell_volume 2183.32(16)
_computing_cell_refinement 'SAINT V8.40B (?, 2016)'
_computing_data_reduction 'SAINT V8.40B (?, 2016)'
_computing_molecular_graphics 'Olex2 1.5 (Dolomanov et al., 2009)'
_computing_publication_material 'Olex2 1.5 (Dolomanov et al., 2009)'
_computing_structure_refinement 'XL  (Sheldrick, 2008)'
_computing_structure_solution 'SHELXT 2018/2 (Sheldrick, 2018)'
_diffrn_ambient_temperature 102.00
_diffrn_measured_fraction_theta_full 0.994
_diffrn_measured_fraction_theta_max 0.994
_diffrn_measurement_device_type 'Bruker D8 Quest CMOS'
_diffrn_measurement_method '\f and \w scans'
_diffrn_radiation_type MoK\a
_diffrn_radiation_wavelength 0.71073
_diffrn_reflns_av_R_equivalents 0.1082
_diffrn_reflns_av_unetI/netI 0.0534
_diffrn_reflns_Laue_measured_fraction_full 0.994
_diffrn_reflns_Laue_measured_fraction_max 0.994
_diffrn_reflns_limit_h_max 17
_diffrn_reflns_limit_h_min -17
_diffrn_reflns_limit_k_max 16
_diffrn_reflns_limit_k_min -16
_diffrn_reflns_limit_l_max 13
_diffrn_reflns_limit_l_min -13
_diffrn_reflns_number 49192
_diffrn_reflns_point_group_measured_fraction_full 0.994
_diffrn_reflns_point_group_measured_fraction_max 0.994
_diffrn_reflns_theta_full 25.055
_diffrn_reflns_theta_max 25.055
_diffrn_reflns_theta_min 2.467
_diffrn_source_current 1.4
_diffrn_source_power 0.07
_diffrn_source_voltage 50.0
_exptl_absorpt_coefficient_mu 1.045
_exptl_absorpt_correction_T_max 0.7452
_exptl_absorpt_correction_T_min 0.6916
_exptl_absorpt_correction_type multi-scan
_exptl_absorpt_process_details
;
SADABS-2016/2 (Bruker,2016/2) was used for absorption correction.
wR2(int) was 0.1150 before and 0.0767 after correction.
The Ratio of minimum to maximum transmission is 0.9281.
The \l/2 correction factor is Not present.
;
_exptl_crystal_colour 'metallic light brown'
_exptl_crystal_colour_lustre metallic
_exptl_crystal_colour_modifier light
_exptl_crystal_colour_primary brown
_exptl_crystal_density_diffrn 1.391
_exptl_crystal_description plate
_exptl_crystal_F_000 932
_exptl_crystal_size_max 0.145
_exptl_crystal_size_mid 0.07
_exptl_crystal_size_min 0.015
_refine_diff_density_max 0.403
_refine_diff_density_min -0.433
_refine_diff_density_rms 0.075
_refine_ls_extinction_method none
_refine_ls_goodness_of_fit_ref 1.015
_refine_ls_hydrogen_treatment mixed
_refine_ls_matrix_type full
_refine_ls_number_parameters 256
_refine_ls_number_reflns 3853
_refine_ls_number_restraints 0
_refine_ls_restrained_S_all 1.015
_refine_ls_R_factor_all 0.0663
_refine_ls_R_factor_gt 0.0406
_refine_ls_shift/su_max 0.001
_refine_ls_shift/su_mean 0.000
_refine_ls_structure_factor_coef Fsqd
_refine_ls_weighting_details 'w=1/[\s^2^(Fo^2^)+(0.0349P)^2^+2.2112P] where P=(Fo^2^+2Fc^2^)/3'
_refine_ls_weighting_scheme calc
_refine_ls_wR_factor_gt 0.0847
_refine_ls_wR_factor_ref 0.0962
_reflns_Friedel_coverage 0.000
_reflns_number_gt 2806
_reflns_number_total 3853
_reflns_threshold_expression 'I > 2\s(I)'
_cod_data_source_file d4dt03095h2.cif
_cod_data_source_block kg_rs_000_0930_0ma_a
_cod_depositor_comments 'Adding full bibliography for 7718179--7718180.cif.'
_cod_database_code 7718180
_shelx_shelxl_version_number 2019/1
_shelx_space_group_comment
;
The symmetry employed for this shelxl refinement is uniquely defined
by the following loop, which should always be used as a source of
symmetry information in preference to the above space-group names.
They are only intended as comments.
;
_shelx_estimated_absorpt_t_max 0.984
_shelx_estimated_absorpt_t_min 0.863
_olex2_refinement_description
;
1. Fixed Uiso
 At 1.2 times of:
  All C(H) groups, All C(H,H) groups
 At 1.5 times of:
  All N(H) groups
2.a Secondary CH2 refined with riding coordinates:
 C16(H16A,H16B)
2.b Aromatic/amide H refined with riding coordinates:
 C1(H1), C2(H2), C3(H3A), C4(H4), C9(H9), C11(H11), C12(H12), C13(H13),
 C14(H14), C15(H15), C17(H17), C18(H18), C19(H19), C20(H20)
;
_smtbx_masks_void_probe_radius 1.2
_smtbx_masks_void_truncation_radius 1.2
_olex2_submission_special_instructions 'No special instructions were received'

loop_
_space_group_symop_operation_xyz
'x, y, z'
'-x, y+1/2, -z+1/2'
'-x, -y, -z'
'x, -y-1/2, z-1/2'

loop_
_atom_site_label
_atom_site_type_symbol
_atom_site_fract_x
_atom_site_fract_y
_atom_site_fract_z
_atom_site_U_iso_or_equiv
_atom_site_adp_type
_atom_site_occupancy
_atom_site_site_symmetry_order
_atom_site_calc_flag
_atom_site_refinement_flags_posn
_atom_site_refinement_flags_adp
_atom_site_refinement_flags_occupancy
_atom_site_disorder_assembly
_atom_site_disorder_group
Co1 Co 0.21774(3) 0.54601(3) 0.74432(4) 0.02097(14) Uani 1 1 d . . . . .
Cl1 Cl 0.08714(6) 0.62260(6) 0.77406(7) 0.0265(2) Uani 1 1 d . . . . .
Cl2 Cl 0.32303(6) 0.53013(6) 0.94639(7) 0.0283(2) Uani 1 1 d . . . . .
N1 N 0.18685(19) 0.39769(19) 0.7162(2) 0.0223(6) Uani 1 1 d . . . . .
N2 N 0.3004(2) 0.63813(19) 0.6784(2) 0.0250(7) Uani 1 1 d . . . . .
N3 N 0.3203(2) 0.7613(2) 0.5643(3) 0.0333(8) Uani 1 1 d . . . . .
H3 H 0.304(3) 0.808(3) 0.510(4) 0.050 Uiso 1 1 d . U . . .
N4 N 0.13493(19) 0.53283(19) 0.5446(2) 0.0208(6) Uani 1 1 d . . . . .
N5 N 0.1164(2) 0.60791(19) 0.4610(2) 0.0218(6) Uani 1 1 d . . . . .
C1 C 0.2078(3) 0.3303(2) 0.8065(3) 0.0246(8) Uani 1 1 d . . . . .
H1 H 0.244476 0.349438 0.888156 0.030 Uiso 1 1 calc R U . . .
C2 C 0.1785(3) 0.2351(2) 0.7859(3) 0.0300(9) Uani 1 1 d . . . . .
H2 H 0.194641 0.189759 0.852286 0.036 Uiso 1 1 calc R U . . .
C3 C 0.1255(3) 0.2058(3) 0.6679(3) 0.0313(9) Uani 1 1 d . . . . .
H3A H 0.104525 0.140198 0.652015 0.038 Uiso 1 1 calc R U . . .
C4 C 0.1032(3) 0.2734(2) 0.5731(3) 0.0265(8) Uani 1 1 d . . . . .
H4 H 0.067014 0.254728 0.490992 0.032 Uiso 1 1 calc R U . . .
C5 C 0.1345(2) 0.3690(2) 0.5994(3) 0.0223(8) Uani 1 1 d . . . . .
C6 C 0.2571(3) 0.7009(2) 0.5884(3) 0.0249(8) Uani 1 1 d . . . . .
C7 C 0.4109(3) 0.7380(3) 0.6430(4) 0.0454(11) Uani 1 1 d . . . . .
C8 C 0.3985(3) 0.6594(3) 0.7138(3) 0.0311(9) Uani 1 1 d . . . . .
C9 C 0.1126(2) 0.4450(2) 0.5063(3) 0.0230(8) Uani 1 1 d . . . . .
H9 H 0.083108 0.430605 0.420886 0.028 Uiso 1 1 calc R U . . .
C10 C 0.1292(3) 0.5903(2) 0.3427(3) 0.0230(8) Uani 1 1 d . . . . .
C11 C 0.0517(3) 0.5991(2) 0.2370(3) 0.0275(8) Uani 1 1 d . . . . .
H11 H -0.009767 0.616089 0.240869 0.033 Uiso 1 1 calc R U . . .
C12 C 0.0649(3) 0.5825(2) 0.1234(3) 0.0377(10) Uani 1 1 d . . . . .
H12 H 0.011634 0.588240 0.049337 0.045 Uiso 1 1 calc R U . . .
C13 C 0.1531(3) 0.5582(3) 0.1165(3) 0.0383(10) Uani 1 1 d . . . . .
H13 H 0.160762 0.546912 0.038340 0.046 Uiso 1 1 calc R U . . .
C14 C 0.2299(3) 0.5503(3) 0.2224(4) 0.0478(12) Uani 1 1 d . . . . .
H14 H 0.291411 0.533961 0.218025 0.057 Uiso 1 1 calc R U . . .
C15 C 0.2185(3) 0.5661(3) 0.3370(4) 0.0418(10) Uani 1 1 d . . . . .
H15 H 0.271928 0.560268 0.410868 0.050 Uiso 1 1 calc R U . . .
C16 C 0.1518(2) 0.7015(2) 0.5214(3) 0.0241(8) Uani 1 1 d . . . . .
H16A H 0.117662 0.716870 0.580576 0.029 Uiso 1 1 calc R U . . .
H16B H 0.136726 0.753532 0.457953 0.029 Uiso 1 1 calc R U . . .
C17 C 0.5006(4) 0.7763(4) 0.6555(5) 0.0848(19) Uani 1 1 d . . . . .
H17 H 0.508311 0.830154 0.607358 0.102 Uiso 1 1 calc R U . . .
C18 C 0.5782(4) 0.7321(5) 0.7417(6) 0.101(2) Uani 1 1 d . . . . .
H18 H 0.641147 0.755644 0.752765 0.121 Uiso 1 1 calc R U . . .
C19 C 0.5664(3) 0.6536(4) 0.8128(5) 0.0714(16) Uani 1 1 d . . . . .
H19 H 0.621682 0.625005 0.871025 0.086 Uiso 1 1 calc R U . . .
C20 C 0.4775(3) 0.6164(3) 0.8011(4) 0.0438(11) Uani 1 1 d . . . . .
H20 H 0.470044 0.563459 0.850690 0.053 Uiso 1 1 calc R U . . .

loop_
_atom_site_aniso_label
_atom_site_aniso_U_11
_atom_site_aniso_U_22
_atom_site_aniso_U_33
_atom_site_aniso_U_23
_atom_site_aniso_U_13
_atom_site_aniso_U_12
Co1 0.0334(3) 0.0162(2) 0.0149(2) 0.00002(19) 0.0101(2) 0.0002(2)
Cl1 0.0370(5) 0.0236(4) 0.0218(4) -0.0047(4) 0.0136(4) 0.0015(4)
Cl2 0.0417(6) 0.0237(5) 0.0173(4) -0.0002(3) 0.0068(4) 0.0026(4)
N1 0.0295(17) 0.0206(15) 0.0220(16) -0.0014(12) 0.0154(13) -0.0011(13)
N2 0.0341(18) 0.0216(15) 0.0211(15) 0.0039(13) 0.0113(13) 0.0026(14)
N3 0.043(2) 0.0302(18) 0.0324(19) 0.0149(14) 0.0193(16) 0.0043(16)
N4 0.0269(16) 0.0208(15) 0.0161(15) 0.0010(12) 0.0089(12) 0.0049(13)
N5 0.0322(17) 0.0200(15) 0.0135(14) 0.0012(12) 0.0079(12) 0.0039(13)
C1 0.036(2) 0.0227(19) 0.0178(18) 0.0010(15) 0.0122(16) -0.0011(16)
C2 0.040(2) 0.0223(19) 0.034(2) 0.0036(16) 0.0214(19) -0.0008(17)
C3 0.041(2) 0.0195(19) 0.042(2) -0.0014(17) 0.0239(19) -0.0026(17)
C4 0.029(2) 0.0235(19) 0.031(2) -0.0104(16) 0.0145(16) -0.0038(16)
C5 0.030(2) 0.0208(18) 0.0210(19) -0.0039(15) 0.0144(16) 0.0016(15)
C6 0.038(2) 0.0211(18) 0.0185(18) 0.0015(15) 0.0140(16) 0.0024(16)
C7 0.040(3) 0.049(3) 0.053(3) 0.019(2) 0.024(2) 0.001(2)
C8 0.031(2) 0.032(2) 0.032(2) 0.0068(17) 0.0139(18) 0.0008(17)
C9 0.029(2) 0.0227(19) 0.0197(18) -0.0043(15) 0.0103(15) -0.0006(16)
C10 0.037(2) 0.0177(17) 0.0184(18) -0.0038(14) 0.0147(16) -0.0060(16)
C11 0.044(2) 0.0202(18) 0.0182(19) -0.0003(15) 0.0097(17) 0.0035(17)
C12 0.073(3) 0.0167(19) 0.017(2) 0.0028(15) 0.007(2) 0.004(2)
C13 0.080(3) 0.020(2) 0.028(2) -0.0046(16) 0.035(2) -0.008(2)
C14 0.049(3) 0.056(3) 0.051(3) -0.023(2) 0.034(2) -0.017(2)
C15 0.040(2) 0.059(3) 0.030(2) -0.016(2) 0.0162(19) -0.006(2)
C16 0.039(2) 0.0184(18) 0.0170(18) 0.0013(14) 0.0116(16) 0.0034(16)
C17 0.048(3) 0.096(4) 0.115(5) 0.062(4) 0.032(3) -0.003(3)
C18 0.039(3) 0.114(5) 0.149(6) 0.077(5) 0.030(4) -0.003(3)
C19 0.033(3) 0.089(4) 0.088(4) 0.040(3) 0.014(3) 0.000(3)
C20 0.035(2) 0.050(3) 0.047(3) 0.020(2) 0.014(2) 0.004(2)

loop_
_atom_type_symbol
_atom_type_description
_atom_type_scat_dispersion_real
_atom_type_scat_dispersion_imag
_atom_type_scat_source
C C 0.0033 0.0016 'International Tables Vol C Tables 4.2.6.8 and 6.1.1.4'
H H 0.0000 0.0000 'International Tables Vol C Tables 4.2.6.8 and 6.1.1.4'
Cl Cl 0.1484 0.1585 'International Tables Vol C Tables 4.2.6.8 and 6.1.1.4'
Co Co 0.3494 0.9721 'International Tables Vol C Tables 4.2.6.8 and 6.1.1.4'
N N 0.0061 0.0033 'International Tables Vol C Tables 4.2.6.8 and 6.1.1.4'

loop_
_geom_angle_atom_site_label_1
_geom_angle_atom_site_label_2
_geom_angle_atom_site_label_3
_geom_angle
_geom_angle_site_symmetry_1
_geom_angle_site_symmetry_3
_geom_angle_publ_flag
Cl1 Co1 Cl2 102.15(3) . . ?
N1 Co1 Cl1 108.43(8) . . ?
N1 Co1 Cl2 95.85(8) . . ?
N1 Co1 N4 75.12(10) . . ?
N2 Co1 Cl1 113.25(8) . . ?
N2 Co1 Cl2 98.05(8) . . ?
N2 Co1 N1 131.77(10) . . ?
N2 Co1 N4 82.15(10) . . ?
N4 Co1 Cl1 89.23(7) . . ?
N4 Co1 Cl2 167.38(7) . . ?
C1 N1 Co1 124.7(2) . . ?
C1 N1 C5 117.9(3) . . ?
C5 N1 Co1 117.2(2) . . ?
C6 N2 Co1 119.3(2) . . ?
C6 N2 C8 106.0(3) . . ?
C8 N2 Co1 134.5(2) . . ?
C6 N3 H3 124(3) . . ?
C6 N3 C7 108.1(3) . . ?
C7 N3 H3 128(3) . . ?
N5 N4 Co1 125.04(19) . . ?
C9 N4 Co1 114.8(2) . . ?
C9 N4 N5 119.7(3) . . ?
N4 N5 C10 118.0(2) . . ?
N4 N5 C16 111.7(2) . . ?
C10 N5 C16 116.7(3) . . ?
N1 C1 H1 118.5 . . ?
N1 C1 C2 122.9(3) . . ?
C2 C1 H1 118.5 . . ?
C1 C2 H2 120.3 . . ?
C1 C2 C3 119.4(3) . . ?
C3 C2 H2 120.3 . . ?
C2 C3 H3A 120.5 . . ?
C2 C3 C4 119.0(3) . . ?
C4 C3 H3A 120.5 . . ?
C3 C4 H4 120.5 . . ?
C3 C4 C5 119.1(3) . . ?
C5 C4 H4 120.5 . . ?
N1 C5 C4 121.7(3) . . ?
N1 C5 C9 115.5(3) . . ?
C4 C5 C9 122.8(3) . . ?
N2 C6 N3 111.7(3) . . ?
N2 C6 C16 123.7(3) . . ?
N3 C6 C16 124.6(3) . . ?
N3 C7 C8 105.9(3) . . ?
N3 C7 C17 131.6(4) . . ?
C17 C7 C8 122.4(4) . . ?
C7 C8 N2 108.2(3) . . ?
C20 C8 N2 131.3(3) . . ?
C20 C8 C7 120.4(4) . . ?
N4 C9 C5 116.9(3) . . ?
N4 C9 H9 121.6 . . ?
C5 C9 H9 121.6 . . ?
C11 C10 N5 119.0(3) . . ?
C11 C10 C15 120.8(3) . . ?
C15 C10 N5 120.3(3) . . ?
C10 C11 H11 120.7 . . ?
C10 C11 C12 118.5(4) . . ?
C12 C11 H11 120.7 . . ?
C11 C12 H12 119.3 . . ?
C13 C12 C11 121.3(4) . . ?
C13 C12 H12 119.3 . . ?
C12 C13 H13 120.2 . . ?
C14 C13 C12 119.6(3) . . ?
C14 C13 H13 120.2 . . ?
C13 C14 H14 119.9 . . ?
C13 C14 C15 120.2(4) . . ?
C15 C14 H14 119.9 . . ?
C10 C15 C14 119.6(4) . . ?
C10 C15 H15 120.2 . . ?
C14 C15 H15 120.2 . . ?
N5 C16 C6 112.8(3) . . ?
N5 C16 H16A 109.0 . . ?
N5 C16 H16B 109.0 . . ?
C6 C16 H16A 109.0 . . ?
C6 C16 H16B 109.0 . . ?
H16A C16 H16B 107.8 . . ?
C7 C17 H17 121.8 . . ?
C18 C17 C7 116.4(5) . . ?
C18 C17 H17 121.8 . . ?
C17 C18 H18 119.2 . . ?
C17 C18 C19 121.6(5) . . ?
C19 C18 H18 119.2 . . ?
C18 C19 H19 119.1 . . ?
C20 C19 C18 121.9(4) . . ?
C20 C19 H19 119.1 . . ?
C8 C20 H20 121.3 . . ?
C19 C20 C8 117.3(4) . . ?
C19 C20 H20 121.3 . . ?

loop_
_geom_bond_atom_site_label_1
_geom_bond_atom_site_label_2
_geom_bond_distance
_geom_bond_site_symmetry_2
_geom_bond_publ_flag
Co1 Cl1 2.3128(9) . ?
Co1 Cl2 2.3323(9) . ?
Co1 N1 2.087(3) . ?
Co1 N2 2.062(3) . ?
Co1 N4 2.216(3) . ?
N1 C1 1.345(4) . ?
N1 C5 1.362(4) . ?
N2 C6 1.333(4) . ?
N2 C8 1.397(4) . ?
N3 H3 0.87(4) . ?
N3 C6 1.340(4) . ?
N3 C7 1.378(5) . ?
N4 N5 1.371(3) . ?
N4 C9 1.288(4) . ?
N5 C10 1.448(4) . ?
N5 C16 1.470(4) . ?
C1 H1 0.9500 . ?
C1 C2 1.371(5) . ?
C2 H2 0.9500 . ?
C2 C3 1.379(5) . ?
C3 H3A 0.9500 . ?
C3 C4 1.382(5) . ?
C4 H4 0.9500 . ?
C4 C5 1.391(4) . ?
C5 C9 1.449(4) . ?
C6 C16 1.487(5) . ?
C7 C8 1.396(5) . ?
C7 C17 1.385(6) . ?
C8 C20 1.391(5) . ?
C9 H9 0.9500 . ?
C10 C11 1.369(5) . ?
C10 C15 1.377(5) . ?
C11 H11 0.9500 . ?
C11 C12 1.395(5) . ?
C12 H12 0.9500 . ?
C12 C13 1.368(6) . ?
C13 H13 0.9500 . ?
C13 C14 1.363(6) . ?
C14 H14 0.9500 . ?
C14 C15 1.393(5) . ?
C15 H15 0.9500 . ?
C16 H16A 0.9900 . ?
C16 H16B 0.9900 . ?
C17 H17 0.9500 . ?
C17 C18 1.381(7) . ?
C18 H18 0.9500 . ?
C18 C19 1.395(7) . ?
C19 H19 0.9500 . ?
C19 C20 1.371(6) . ?
C20 H20 0.9500 . ?

loop_
_geom_torsion_atom_site_label_1
_geom_torsion_atom_site_label_2
_geom_torsion_atom_site_label_3
_geom_torsion_atom_site_label_4
_geom_torsion
_geom_torsion_site_symmetry_1
_geom_torsion_site_symmetry_2
_geom_torsion_site_symmetry_3
_geom_torsion_site_symmetry_4
_geom_torsion_publ_flag
Co1 N1 C1 C2 173.8(3) . . . . ?
Co1 N1 C5 C4 -174.5(2) . . . . ?
Co1 N1 C5 C9 4.5(4) . . . . ?
Co1 N2 C6 N3 174.2(2) . . . . ?
Co1 N2 C6 C16 -7.3(4) . . . . ?
Co1 N2 C8 C7 -172.4(3) . . . . ?
Co1 N2 C8 C20 7.9(6) . . . . ?
Co1 N4 N5 C10 135.1(2) . . . . ?
Co1 N4 N5 C16 -4.5(3) . . . . ?
Co1 N4 C9 C5 6.7(4) . . . . ?
N1 C1 C2 C3 0.2(5) . . . . ?
N1 C5 C9 N4 -7.6(4) . . . . ?
N2 C6 C16 N5 -57.7(4) . . . . ?
N2 C8 C20 C19 178.8(4) . . . . ?
N3 C6 C16 N5 120.6(3) . . . . ?
N3 C7 C8 N2 -1.3(4) . . . . ?
N3 C7 C8 C20 178.4(4) . . . . ?
N3 C7 C17 C18 -177.2(5) . . . . ?
N4 N5 C10 C11 118.8(3) . . . . ?
N4 N5 C10 C15 -61.9(4) . . . . ?
N4 N5 C16 C6 59.0(3) . . . . ?
N5 N4 C9 C5 179.8(3) . . . . ?
N5 C10 C11 C12 179.6(3) . . . . ?
N5 C10 C15 C14 -179.4(3) . . . . ?
C1 N1 C5 C4 -0.1(5) . . . . ?
C1 N1 C5 C9 179.0(3) . . . . ?
C1 C2 C3 C4 0.1(5) . . . . ?
C2 C3 C4 C5 -0.3(5) . . . . ?
C3 C4 C5 N1 0.3(5) . . . . ?
C3 C4 C5 C9 -178.6(3) . . . . ?
C4 C5 C9 N4 171.5(3) . . . . ?
C5 N1 C1 C2 -0.2(5) . . . . ?
C6 N2 C8 C7 1.1(4) . . . . ?
C6 N2 C8 C20 -178.6(4) . . . . ?
C6 N3 C7 C8 1.0(4) . . . . ?
C6 N3 C7 C17 179.0(5) . . . . ?
C7 N3 C6 N2 -0.4(4) . . . . ?
C7 N3 C6 C16 -178.8(3) . . . . ?
C7 C8 C20 C19 -0.8(6) . . . . ?
C7 C17 C18 C19 -0.5(10) . . . . ?
C8 N2 C6 N3 -0.4(4) . . . . ?
C8 N2 C6 C16 178.0(3) . . . . ?
C8 C7 C17 C18 0.5(9) . . . . ?
C9 N4 N5 C10 -37.3(4) . . . . ?
C9 N4 N5 C16 -176.8(3) . . . . ?
C10 N5 C16 C6 -81.1(3) . . . . ?
C10 C11 C12 C13 -0.2(5) . . . . ?
C11 C10 C15 C14 -0.1(6) . . . . ?
C11 C12 C13 C14 -0.3(6) . . . . ?
C12 C13 C14 C15 0.5(6) . . . . ?
C13 C14 C15 C10 -0.3(6) . . . . ?
C15 C10 C11 C12 0.3(5) . . . . ?
C16 N5 C10 C11 -103.7(4) . . . . ?
C16 N5 C10 C15 75.7(4) . . . . ?
C17 C7 C8 N2 -179.5(5) . . . . ?
C17 C7 C8 C20 0.2(7) . . . . ?
C17 C18 C19 C20 -0.1(11) . . . . ?
C18 C19 C20 C8 0.8(8) . . . . ?

loop_
_smtbx_masks_void_nr
_smtbx_masks_void_average_x
_smtbx_masks_void_average_y
_smtbx_masks_void_average_z
_smtbx_masks_void_volume
_smtbx_masks_void_count_electrons
_smtbx_masks_void_content
1 0.500 0.000 1.000 153.8 50.7 ?
2 0.500 0.500 0.500 153.8 50.7 ?
